data_4066482
loop_
_publ_author_name
'Meyer, Dirk'
'Ahrens, Sebastian'
'Strassner, Thomas'

_publ_section_title
;
 Platinum(IV) Complexes with Chelating N-Heterocyclic Carbene Ligands
;
_journal_issue 15
_journal_name_full Organometallics
_journal_page_first 3392
_journal_paper_doi 10.1021/om100488s
_journal_volume 29
_journal_year 2010
_chemical_formula_moiety 'C18 H24 Cl2 N8 Pt, 2(C2 H6 O S), 2(F6 P)'
_chemical_formula_sum 'C22 H36 Cl2 F12 N8 O2 P2 Pt S2'
_chemical_formula_weight 1064.65
_space_group_IT_number 2
_symmetry_cell_setting triclinic
_symmetry_Int_Tables_number 2
_symmetry_space_group_name_Hall '-P 1'
_symmetry_space_group_name_H-M 'P -1'
_atom_sites_solution_hydrogens geom
_atom_sites_solution_primary direct
_atom_sites_solution_secondary difmap
_audit_creation_method SHELXL-97
_cell_angle_alpha 65.348(6)
_cell_angle_beta 74.880(8)
_cell_angle_gamma 87.513(9)
_cell_formula_units_Z 1
_cell_length_a 8.7490(8)
_cell_length_b 10.0650(5)
_cell_length_c 11.625(1)
_cell_measurement_reflns_used 117
_cell_measurement_temperature 198(2)
_cell_measurement_theta_max 22.030
_cell_measurement_theta_min 5.442
_cell_volume 895.67(14)
_computing_cell_refinement 'Dirax/lsq (Duisenberg & Schreurs, 1989-2000)'
_computing_data_collection 'Collect (Nonius BV, 1997-2000)'
_computing_data_reduction 'EvalCCD (Duisenberg & Schreurs 1990-2000)'
_computing_molecular_graphics 'Ortep-3 for Windows (Farrugia,1997)'
_computing_publication_material 'PLATON (Spek, 2007)'
_computing_structure_refinement 'SHELXL-97 (Sheldrick, 2008)'
_computing_structure_solution 'SHELXS-97 (Sheldrick, 2008)'
_diffrn_ambient_pressure 101.3
_diffrn_ambient_temperature 198(2)
_diffrn_detector_area_resol_mean 9
_diffrn_measured_fraction_theta_full 0.994
_diffrn_measured_fraction_theta_max 0.994
_diffrn_measurement_device_type KappaCCD
_diffrn_measurement_method CCD
_diffrn_radiation_monochromator graphite
_diffrn_radiation_type MoK\a
_diffrn_radiation_wavelength 0.71073
_diffrn_reflns_av_R_equivalents 0.0245
_diffrn_reflns_av_sigmaI/netI 0.0170
_diffrn_reflns_limit_h_max 10
_diffrn_reflns_limit_h_min -10
_diffrn_reflns_limit_k_max 12
_diffrn_reflns_limit_k_min -12
_diffrn_reflns_limit_l_max 14
_diffrn_reflns_limit_l_min -14
_diffrn_reflns_number 18077
_diffrn_reflns_theta_full 26.40
_diffrn_reflns_theta_max 26.40
_diffrn_reflns_theta_min 4.82
_diffrn_source 'fine-focus sealed tube'
_exptl_absorpt_coefficient_mu 4.372
_exptl_absorpt_correction_T_max 0.770
_exptl_absorpt_correction_T_min 0.331
_exptl_absorpt_correction_type multi-scan
_exptl_absorpt_process_details 'SADABS 2.03.(Sheldrick,Bruker AXS Inc.,2002)'
_exptl_crystal_colour colorless
_exptl_crystal_density_diffrn 1.974
_exptl_crystal_density_method 'not measured'
_exptl_crystal_description block
_exptl_crystal_F_000 522
_exptl_crystal_recrystallization_method DMSO/THF
_exptl_crystal_size_max 0.27
_exptl_crystal_size_mid 0.16
_exptl_crystal_size_min 0.06
_refine_diff_density_max 0.577
_refine_diff_density_min -0.907
_refine_diff_density_rms 0.096
_refine_ls_extinction_method none
_refine_ls_goodness_of_fit_ref 1.183
_refine_ls_hydrogen_treatment constr
_refine_ls_matrix_type full
_refine_ls_number_parameters 255
_refine_ls_number_reflns 3650
_refine_ls_number_restraints 0
_refine_ls_restrained_S_all 1.183
_refine_ls_R_factor_all 0.0147
_refine_ls_R_factor_gt 0.0147
_refine_ls_shift/su_max 0.001
_refine_ls_shift/su_mean 0.000
_refine_ls_structure_factor_coef Fsqd
_refine_ls_weighting_details 'calc w=1/[\s^2^(Fo^2^)+(0.0265P)^2^+0.0000P] where P=(Fo^2^+2Fc^2^)/3'
_refine_ls_weighting_scheme calc
_refine_ls_wR_factor_gt 0.0383
_refine_ls_wR_factor_ref 0.0383
_reflns_number_gt 3649
_reflns_number_total 3650
_reflns_threshold_expression >2sigma(I)
_cod_data_source_file om100488s_si_002.cif
_cod_data_source_block compound14
_cod_database_code 4066482

loop_
_symmetry_equiv_pos_as_xyz
'x, y, z'
'-x, -y, -z'

loop_
_atom_site_label
_atom_site_type_symbol
_atom_site_fract_x
_atom_site_fract_y
_atom_site_fract_z
_atom_site_U_iso_or_equiv
_atom_site_adp_type
_atom_site_occupancy
_atom_site_symmetry_multiplicity
_atom_site_calc_flag
_atom_site_refinement_flags
_atom_site_disorder_assembly
_atom_site_disorder_group
Pt1 Pt 1.0000 0.0000 1.0000 0.01270(4) Uani 1 2 d S . .
Cl1 Cl 1.25192(5) 0.06261(5) 1.00265(5) 0.02230(10) Uani 1 1 d . . .
P1 P 1.26766(6) 0.29293(6) 1.26202(5) 0.02144(11) Uani 1 1 d . . .
N1 N 0.77715(19) 0.19643(17) 1.10881(17) 0.0198(3) Uani 1 1 d . . .
F7 F 1.18086(17) 0.42313(16) 1.29031(15) 0.0382(3) Uani 1 1 d . . .
N4 N 0.92025(19) -0.32576(17) 1.20941(16) 0.0188(3) Uani 1 1 d . . .
C1 C 0.8881(2) 0.09856(19) 1.12053(18) 0.0171(3) Uani 1 1 d . . .
C6 C 0.9685(2) -0.18642(19) 1.17464(18) 0.0163(3) Uani 1 1 d . . .
C9 C 0.8936(3) -0.3916(2) 1.1245(2) 0.0275(4) Uani 1 1 d . . .
H9A H 0.9063 -0.3150 1.0354 0.041 Uiso 1 1 calc R . .
H9B H 0.7858 -0.4391 1.1589 0.041 Uiso 1 1 calc R . .
H9C H 0.9708 -0.4646 1.1223 0.041 Uiso 1 1 calc R . .
N2 N 0.91064(19) 0.06266(17) 1.24016(16) 0.0177(3) Uani 1 1 d . . .
C3 C 0.8163(2) 0.1392(2) 1.3029(2) 0.0230(4) Uani 1 1 d . . .
H3A H 0.8113 0.1338 1.3873 0.028 Uiso 1 1 calc R . .
N3 N 0.97694(19) -0.18131(17) 1.28660(15) 0.0178(3) Uani 1 1 d . . .
C5 C 1.0149(2) -0.0475(2) 1.29629(19) 0.0195(4) Uani 1 1 d . . .
H5A H 1.0003 -0.0672 1.3895 0.023 Uiso 1 1 calc R . .
H5B H 1.1270 -0.0119 1.2482 0.023 Uiso 1 1 calc R . .
F2 F 1.3562(2) 0.2660(2) 1.37189(17) 0.0479(4) Uani 1 1 d . . .
F4 F 1.35294(19) 0.16302(16) 1.23384(17) 0.0462(4) Uani 1 1 d . . .
F5 F 1.40966(18) 0.40609(16) 1.15461(16) 0.0430(4) Uani 1 1 d . . .
F6 F 1.1764(2) 0.3194(2) 1.15424(16) 0.0513(4) Uani 1 1 d . . .
F1 F 1.12506(18) 0.17893(17) 1.37215(16) 0.0432(4) Uani 1 1 d . . .
C4 C 0.7037(3) 0.2657(2) 1.0004(2) 0.0304(5) Uani 1 1 d . . .
H4A H 0.7614 0.2448 0.9261 0.046 Uiso 1 1 calc R . .
H4B H 0.7076 0.3719 0.9734 0.046 Uiso 1 1 calc R . .
H4C H 0.5929 0.2267 1.0291 0.046 Uiso 1 1 calc R . .
C7 C 0.9348(2) -0.3167(2) 1.39128(19) 0.0225(4) Uani 1 1 d . . .
H7A H 0.9310 -0.3408 1.4802 0.027 Uiso 1 1 calc R . .
C8 C 0.9001(2) -0.4078(2) 1.3426(2) 0.0236(4) Uani 1 1 d . . .
H8A H 0.8679 -0.5093 1.3905 0.028 Uiso 1 1 calc R . .
C2 C 0.7333(2) 0.2224(2) 1.2204(2) 0.0240(4) Uani 1 1 d . . .
H2A H 0.6576 0.2878 1.2358 0.029 Uiso 1 1 calc R . .
S1A S 1.36339(9) 0.79375(9) 1.34076(8) 0.0265(3) Uani 0.683(2) 1 d P A 1
C10A C 1.4478(10) 0.6384(7) 1.3186(8) 0.0549(18) Uani 0.683(2) 1 d P A 1
H10A H 1.3660 0.5796 1.3132 0.082 Uiso 0.683(2) 1 calc PR A 1
H10B H 1.4898 0.5788 1.3933 0.082 Uiso 0.683(2) 1 calc PR A 1
H10C H 1.5341 0.6717 1.2373 0.082 Uiso 0.683(2) 1 calc PR A 1
S1B S 1.4076(2) 0.70543(19) 1.42627(19) 0.0342(6) Uani 0.317(2) 1 d P A 2
C10B C 1.4109(19) 0.698(2) 1.2772(17) 0.069(5) Uani 0.317(2) 1 d P A 2
H10D H 1.3329 0.6210 1.2935 0.104 Uiso 0.317(2) 1 calc PR A 2
H10E H 1.5170 0.6767 1.2381 0.104 Uiso 0.317(2) 1 calc PR A 2
H10F H 1.3846 0.7928 1.2168 0.104 Uiso 0.317(2) 1 calc PR A 2
O1 O 1.2467(2) 0.7397(2) 1.4737(2) 0.0437(4) Uani 1 1 d . . .
C11 C 1.5348(3) 0.8671(3) 1.3552(3) 0.0432(6) Uani 1 1 d . . .
H11A H 1.5029 0.9303 1.4012 0.052 Uiso 0.683(2) 1 calc PR A 1
H11B H 1.6044 0.9245 1.2675 0.052 Uiso 0.683(2) 1 calc PR A 1
H11C H 1.5917 0.7868 1.4049 0.052 Uiso 0.683(2) 1 calc PR A 1
H11D H 1.4987 0.9270 1.4040 0.052 Uiso 0.317(2) 1 calc PR A 2
H11E H 1.5330 0.9227 1.2635 0.052 Uiso 0.317(2) 1 calc PR A 2
H11F H 1.6433 0.8411 1.3587 0.052 Uiso 0.317(2) 1 calc PR A 2

loop_
_atom_site_aniso_label
_atom_site_aniso_U_11
_atom_site_aniso_U_22
_atom_site_aniso_U_33
_atom_site_aniso_U_23
_atom_site_aniso_U_13
_atom_site_aniso_U_12
Pt1 0.01549(6) 0.01164(6) 0.00911(6) -0.00353(4) -0.00174(4) 0.00145(3)
Cl1 0.0188(2) 0.0269(2) 0.0201(2) -0.00887(19) -0.00469(18) -0.00098(18)
P1 0.0210(2) 0.0241(2) 0.0202(2) -0.0106(2) -0.0053(2) 0.0039(2)
N1 0.0190(8) 0.0170(7) 0.0214(8) -0.0079(6) -0.0029(7) 0.0043(6)
F7 0.0392(8) 0.0362(7) 0.0399(8) -0.0210(6) -0.0052(6) 0.0144(6)
N4 0.0221(8) 0.0140(7) 0.0167(8) -0.0046(6) -0.0026(6) 0.0013(6)
C1 0.0180(8) 0.0145(8) 0.0157(8) -0.0050(7) -0.0016(7) 0.0000(7)
C6 0.0176(8) 0.0143(8) 0.0145(8) -0.0050(7) -0.0026(7) 0.0032(7)
C9 0.0371(11) 0.0192(9) 0.0265(10) -0.0119(8) -0.0047(9) -0.0017(8)
N2 0.0198(7) 0.0185(7) 0.0160(7) -0.0097(6) -0.0025(6) 0.0012(6)
C3 0.0207(9) 0.0267(10) 0.0252(10) -0.0181(8) 0.0005(8) -0.0009(8)
N3 0.0210(8) 0.0178(7) 0.0122(7) -0.0044(6) -0.0041(6) 0.0033(6)
C5 0.0223(9) 0.0220(9) 0.0160(9) -0.0097(7) -0.0057(7) 0.0026(7)
F2 0.0485(9) 0.0609(10) 0.0458(9) -0.0226(8) -0.0323(8) 0.0130(8)
F4 0.0509(9) 0.0319(7) 0.0545(10) -0.0243(7) -0.0024(8) 0.0100(7)
F5 0.0330(7) 0.0322(7) 0.0449(9) -0.0091(7) 0.0085(7) -0.0007(6)
F6 0.0532(10) 0.0795(12) 0.0368(9) -0.0325(9) -0.0251(8) 0.0138(9)
F1 0.0377(8) 0.0436(8) 0.0389(8) -0.0154(7) 0.0037(7) -0.0107(7)
C4 0.0318(11) 0.0272(11) 0.0252(11) -0.0058(9) -0.0066(9) 0.0132(9)
C7 0.0246(10) 0.0213(9) 0.0142(9) -0.0019(7) -0.0032(8) 0.0052(8)
C8 0.0246(10) 0.0172(9) 0.0187(9) -0.0009(7) -0.0008(8) 0.0033(7)
C2 0.0201(9) 0.0219(9) 0.0319(11) -0.0176(9) 0.0005(8) 0.0017(7)
S1A 0.0230(4) 0.0279(4) 0.0281(4) -0.0101(3) -0.0087(3) 0.0015(3)
C10A 0.059(4) 0.043(3) 0.066(4) -0.034(3) -0.003(3) 0.006(2)
S1B 0.0379(10) 0.0226(9) 0.0349(11) -0.0067(8) -0.0065(8) -0.0029(7)
C10B 0.054(9) 0.097(13) 0.069(11) -0.061(10) 0.014(7) -0.023(9)
O1 0.0350(9) 0.0434(10) 0.0465(11) -0.0245(9) 0.0110(8) -0.0133(8)
C11 0.0351(13) 0.0457(15) 0.0439(15) -0.0139(12) -0.0085(12) -0.0143(11)

loop_
_atom_type_symbol
_atom_type_description
_atom_type_scat_dispersion_real
_atom_type_scat_dispersion_imag
_atom_type_scat_source
C C 0.0033 0.0016 'International Tables Vol C Tables 4.2.6.8 and 6.1.1.4'
H H 0.0000 0.0000 'International Tables Vol C Tables 4.2.6.8 and 6.1.1.4'
N N 0.0061 0.0033 'International Tables Vol C Tables 4.2.6.8 and 6.1.1.4'
Cl Cl 0.1484 0.1585 'International Tables Vol C Tables 4.2.6.8 and 6.1.1.4'
F F 0.0171 0.0103 'International Tables Vol C Tables 4.2.6.8 and 6.1.1.4'
P P 0.1023 0.0942 'International Tables Vol C Tables 4.2.6.8 and 6.1.1.4'
Pt Pt -1.7033 8.3905 'International Tables Vol C Tables 4.2.6.8 and 6.1.1.4'
S S 0.1246 0.1234 'International Tables Vol C Tables 4.2.6.8 and 6.1.1.4'
O O 0.0106 0.0060 'International Tables Vol C Tables 4.2.6.8 and 6.1.1.4'

loop_
_geom_angle_atom_site_label_1
_geom_angle_atom_site_label_2
_geom_angle_atom_site_label_3
_geom_angle
_geom_angle_site_symmetry_1
_geom_angle_site_symmetry_3
C1 Pt1 C1 179.999(2) 2_757 .
C1 Pt1 C6 84.03(7) 2_757 2_757
C1 Pt1 C6 95.97(7) . 2_757
C1 Pt1 C6 95.97(7) 2_757 .
C1 Pt1 C6 84.03(7) . .
C6 Pt1 C6 180.0 2_757 .
C1 Pt1 Cl1 87.12(5) 2_757 .
C1 Pt1 Cl1 92.88(5) . .
C6 Pt1 Cl1 87.16(5) 2_757 .
C6 Pt1 Cl1 92.84(5) . .
C1 Pt1 Cl1 92.88(5) 2_757 2_757
C1 Pt1 Cl1 87.12(5) . 2_757
C6 Pt1 Cl1 92.84(5) 2_757 2_757
C6 Pt1 Cl1 87.16(5) . 2_757
Cl1 Pt1 Cl1 179.999(1) . 2_757
F6 P1 F2 178.99(10) . .
F6 P1 F4 90.18(10) . .
F2 P1 F4 90.37(10) . .
F6 P1 F5 90.67(10) . .
F2 P1 F5 90.18(10) . .
F4 P1 F5 90.24(8) . .
F6 P1 F7 89.54(9) . .
F2 P1 F7 89.90(9) . .
F4 P1 F7 179.62(9) . .
F5 P1 F7 90.02(8) . .
F6 P1 F1 90.11(10) . .
F2 P1 F1 89.04(10) . .
F4 P1 F1 90.05(9) . .
F5 P1 F1 179.16(10) . .
F7 P1 F1 89.70(8) . .
C1 N1 C2 109.77(17) . .
C1 N1 C4 128.01(17) . .
C2 N1 C4 122.18(17) . .
C6 N4 C8 110.49(16) . .
C6 N4 C9 127.82(17) . .
C8 N4 C9 121.68(17) . .
N1 C1 N2 105.36(16) . .
N1 C1 Pt1 131.87(15) . .
N2 C1 Pt1 122.63(13) . .
N4 C6 N3 105.14(16) . .
N4 C6 Pt1 132.10(14) . .
N3 C6 Pt1 122.31(13) . .
N4 C9 H9A 109.5 . .
N4 C9 H9B 109.5 . .
H9A C9 H9B 109.5 . .
N4 C9 H9C 109.5 . .
H9A C9 H9C 109.5 . .
H9B C9 H9C 109.5 . .
C1 N2 C3 111.00(16) . .
C1 N2 C5 123.71(15) . .
C3 N2 C5 125.22(17) . .
C2 C3 N2 105.92(18) . .
C2 C3 H3A 127.0 . .
N2 C3 H3A 127.0 . .
C6 N3 C7 111.04(16) . .
C6 N3 C5 123.95(15) . .
C7 N3 C5 124.88(16) . .
N2 C5 N3 108.81(15) . .
N2 C5 H5A 109.9 . .
N3 C5 H5A 109.9 . .
N2 C5 H5B 109.9 . .
N3 C5 H5B 109.9 . .
H5A C5 H5B 108.3 . .
N1 C4 H4A 109.5 . .
N1 C4 H4B 109.5 . .
H4A C4 H4B 109.5 . .
N1 C4 H4C 109.5 . .
H4A C4 H4C 109.5 . .
H4B C4 H4C 109.5 . .
C8 C7 N3 106.33(17) . .
C8 C7 H7A 126.8 . .
N3 C7 H7A 126.8 . .
C7 C8 N4 107.00(17) . .
C7 C8 H8A 126.5 . .
N4 C8 H8A 126.5 . .
C3 C2 N1 107.95(17) . .
C3 C2 H2A 126.0 . .
N1 C2 H2A 126.0 . .
O1 S1A C11 106.20(13) . .
O1 S1A C10A 108.1(3) . .
C11 S1A C10A 97.7(3) . .
O1 S1B C10B 104.5(6) . .
O1 S1B C11 108.71(16) . .
C10B S1B C11 95.8(6) . .
S1B C10B H10D 109.5 . .
S1B C10B H10E 109.5 . .
H10D C10B H10E 109.5 . .
S1B C10B H10F 109.5 . .
H10D C10B H10F 109.5 . .
H10E C10B H10F 109.5 . .
S1B O1 S1A 46.50(10) . .
S1B C11 H11A 112.2 . .
S1A C11 H11A 109.5 . .
S1B C11 H11B 134.5 . .
S1A C11 H11B 109.5 . .
H11A C11 H11B 109.5 . .
S1B C11 H11C 72.9 . .
S1A C11 H11C 109.5 . .
H11A C11 H11C 109.5 . .
H11B C11 H11C 109.5 . .
S1B C11 H11D 109.5 . .
S1A C11 H11D 107.4 . .
H11B C11 H11D 112.0 . .
H11C C11 H11D 109.0 . .
S1B C11 H11E 109.5 . .
S1A C11 H11E 74.7 . .
H11A C11 H11E 108.2 . .
H11C C11 H11E 137.7 . .
H11D C11 H11E 109.5 . .
S1B C11 H11F 109.5 . .
S1A C11 H11F 138.5 . .
H11A C11 H11F 108.1 . .
H11B C11 H11F 73.2 . .
H11D C11 H11F 109.5 . .
H11E C11 H11F 109.5 . .

loop_
_geom_bond_atom_site_label_1
_geom_bond_atom_site_label_2
_geom_bond_distance
_geom_bond_site_symmetry_2
Pt1 C1 2.0652(18) 2_757
Pt1 C1 2.0652(18) .
Pt1 C6 2.0721(18) 2_757
Pt1 C6 2.0721(18) .
Pt1 Cl1 2.3298(5) .
Pt1 Cl1 2.3299(5) 2_757
P1 F6 1.5822(16) .
P1 F2 1.5856(15) .
P1 F4 1.5871(14) .
P1 F5 1.5897(15) .
P1 F7 1.5953(13) .
P1 F1 1.6055(15) .
N1 C1 1.344(2) .
N1 C2 1.383(3) .
N1 C4 1.462(3) .
N4 C6 1.341(2) .
N4 C8 1.384(3) .
N4 C9 1.466(3) .
C1 N2 1.349(2) .
C6 N3 1.345(2) .
C9 H9A 0.9800 .
C9 H9B 0.9800 .
C9 H9C 0.9800 .
N2 C3 1.380(2) .
N2 C5 1.451(2) .
C3 C2 1.337(3) .
C3 H3A 0.9500 .
N3 C7 1.379(2) .
N3 C5 1.457(2) .
C5 H5A 0.9900 .
C5 H5B 0.9900 .
C4 H4A 0.9800 .
C4 H4B 0.9800 .
C4 H4C 0.9800 .
C7 C8 1.340(3) .
C7 H7A 0.9500 .
C8 H8A 0.9500 .
C2 H2A 0.9500 .
S1A O1 1.4997(19) .
S1A C11 1.776(3) .
S1A C10A 1.787(6) .
C10A H10A 0.9800 .
C10A H10B 0.9800 .
C10A H10C 0.9800 .
S1B O1 1.454(3) .
S1B C10B 1.757(17) .
S1B C11 1.768(3) .
C10B H10D 0.9800 .
C10B H10E 0.9800 .
C10B H10F 0.9800 .
C11 H11A 0.9800 .
C11 H11B 0.9800 .
C11 H11C 0.9800 .
C11 H11D 0.9800 .
C11 H11E 0.9800 .
C11 H11F 0.9800 .

loop_
_geom_torsion_atom_site_label_1
_geom_torsion_atom_site_label_2
_geom_torsion_atom_site_label_3
_geom_torsion_atom_site_label_4
_geom_torsion
_geom_torsion_site_symmetry_1
C2 N1 C1 N2 0.9(2) .
C4 N1 C1 N2 -176.91(19) .
C2 N1 C1 Pt1 176.45(14) .
C4 N1 C1 Pt1 -1.4(3) .
C6 Pt1 C1 N1 41.40(19) 2_757
C6 Pt1 C1 N1 -138.61(19) .
Cl1 Pt1 C1 N1 128.84(17) .
Cl1 Pt1 C1 N1 -51.16(17) 2_757
C6 Pt1 C1 N2 -143.75(15) 2_757
C6 Pt1 C1 N2 36.24(15) .
Cl1 Pt1 C1 N2 -56.31(15) .
Cl1 Pt1 C1 N2 123.69(15) 2_757
C8 N4 C6 N3 -0.6(2) .
C9 N4 C6 N3 -179.18(18) .
C8 N4 C6 Pt1 -172.82(14) .
C9 N4 C6 Pt1 8.6(3) .
C1 Pt1 C6 N4 -43.88(18) 2_757
C1 Pt1 C6 N4 136.12(18) .
Cl1 Pt1 C6 N4 -131.28(17) .
Cl1 Pt1 C6 N4 48.72(17) 2_757
C1 Pt1 C6 N3 145.03(15) 2_757
C1 Pt1 C6 N3 -34.97(15) .
Cl1 Pt1 C6 N3 57.63(15) .
Cl1 Pt1 C6 N3 -122.37(15) 2_757
N1 C1 N2 C3 -1.0(2) .
Pt1 C1 N2 C3 -177.00(13) .
N1 C1 N2 C5 176.19(16) .
Pt1 C1 N2 C5 0.2(2) .
C1 N2 C3 C2 0.6(2) .
C5 N2 C3 C2 -176.48(18) .
N4 C6 N3 C7 0.2(2) .
Pt1 C6 N3 C7 173.39(13) .
N4 C6 N3 C5 -175.79(16) .
Pt1 C6 N3 C5 -2.6(2) .
C1 N2 C5 N3 -50.5(2) .
C3 N2 C5 N3 126.22(18) .
C6 N3 C5 N2 52.0(2) .
C7 N3 C5 N2 -123.45(19) .
C6 N3 C7 C8 0.3(2) .
C5 N3 C7 C8 176.22(17) .
N3 C7 C8 N4 -0.6(2) .
C6 N4 C8 C7 0.8(2) .
C9 N4 C8 C7 179.45(18) .
N2 C3 C2 N1 0.0(2) .
C1 N1 C2 C3 -0.6(2) .
C4 N1 C2 C3 177.41(18) .
C10B S1B O1 S1A -41.3(6) .
C11 S1B O1 S1A 60.18(14) .
C11 S1A O1 S1B -58.42(15) .
C10A S1A O1 S1B 45.5(3) .
O1 S1B C11 S1A -58.74(15) .
C10B S1B C11 S1A 48.8(6) .
O1 S1A C11 S1B 54.83(15) .
C10A S1A C11 S1B -56.6(3) .
